data_7033745
loop_
_publ_author_name
'Olivari, Martina'
'Montis, Riccardo'
'Karagiannidis, Louise E.'
'Horton, Peter N.'
'Mapp, Lucy K.'
'Coles, Simon J.'
'Light, Mark E.'
'Gale, Philip A.'
'Caltagirone, Claudia'

_publ_section_title
;
 Anion complexation, transport and structural studies of a series of
 bis-methylurea compounds.
;
_journal_issue 5
_journal_name_full 'Dalton transactions (Cambridge, England : 2003)'
_journal_page_first 2138
_journal_page_last 2149
_journal_paper_doi 10.1039/c4dt02893g
_journal_volume 44
_journal_year 2015
_chemical_formula_moiety 'C26 H18 F12 N4 O2, 2(C16 H36 N), 2(C2 H3 O2)'
_chemical_formula_sum 'C62 H96 F12 N6 O6'
_chemical_formula_weight 1249.44
_chemical_name_systematic
;
 ?
;
_space_group_crystal_system monoclinic
_space_group_IT_number 15
_space_group_name_Hall '-I 2ya'
_space_group_name_H-M_alt 'I 1 2/a 1'
_symmetry_space_group_name_Hall '-I 2ya'
_symmetry_space_group_name_H-M 'I 1 2/a 1'
_atom_sites_solution_hydrogens geom
_audit_creation_method SHELXL-2013
_audit_update_record
;
2014-11-17 deposited with the CCDC.
2014-12-01 downloaded from the CCDC.
;
_cell_angle_alpha 90
_cell_angle_beta 96.582(5)
_cell_angle_gamma 90
_cell_formula_units_Z 4
_cell_length_a 19.1107(15)
_cell_length_b 8.4202(7)
_cell_length_c 42.107(3)
_cell_measurement_reflns_used 2779
_cell_measurement_temperature 100(2)
_cell_measurement_theta_max 24.3
_cell_measurement_theta_min 1.7
_cell_volume 6731.0(9)
_computing_cell_refinement
;
CrystalClear-SM Expert 3.1 b27 (Rigaku, 2012)
;
_computing_data_collection
;
CrystalClear-SM Expert 3.1 b27 (Rigaku, 2012)
;
_computing_data_reduction
;
CrystalClear-SM Expert 3.1 b27 (Rigaku, 2012)
;
_computing_molecular_graphics 'ORTEP3 for Windows (Farrugia, 1997)'
_computing_publication_material
;
WINGX (Farrugia, 1998) and
Olex2 (Dolomanov et al., 2009)
;
_computing_structure_refinement 'SHELXL-2013 (Sheldrick, 2013)'
_computing_structure_solution 'SUPERFLIP (Palatinus & Chapuis, 2007)'
_diffrn_ambient_temperature 100(2)
_diffrn_detector 'CCD plate'
_diffrn_detector_area_resol_mean 28.5714
_diffrn_detector_type 'Rigaku Saturn724+ (2x2 bin mode)'
_diffrn_measured_fraction_theta_full 0.968
_diffrn_measured_fraction_theta_max 0.992
_diffrn_measurement_device 'four-circle \k goniometer'
_diffrn_measurement_device_type CrystalLogic
_diffrn_measurement_method 'profile data from \w-scans'
_diffrn_measurement_specimen_support 'MiTeGen MicroLoop'
_diffrn_radiation_collimation 'Confocal mirrors'
_diffrn_radiation_monochromator 'double crystal silicon'
_diffrn_radiation_wavelength 0.6889
_diffrn_reflns_av_R_equivalents 0.3734
_diffrn_reflns_av_unetI/netI 0.1950
_diffrn_reflns_Laue_measured_fraction_full 0.968
_diffrn_reflns_Laue_measured_fraction_max 0.992
_diffrn_reflns_limit_h_max 22
_diffrn_reflns_limit_h_min -21
_diffrn_reflns_limit_k_max 10
_diffrn_reflns_limit_k_min -9
_diffrn_reflns_limit_l_max 49
_diffrn_reflns_limit_l_min -50
_diffrn_reflns_number 21286
_diffrn_reflns_point_group_measured_fraction_full 0.968
_diffrn_reflns_point_group_measured_fraction_max 0.992
_diffrn_reflns_theta_full 24.415
_diffrn_reflns_theta_max 24.207
_diffrn_reflns_theta_min 2.832
_diffrn_source synchrotron
_diffrn_source_type 'DLS beamline I19'
_exptl_absorpt_coefficient_mu 0.095
_exptl_absorpt_correction_T_max 1.000
_exptl_absorpt_correction_T_min 0.054
_exptl_absorpt_correction_type multi-scan
_exptl_absorpt_process_details
;
CrystalClear-SM Expert 3.1 b27 (Rigaku, 2012)
;
_exptl_crystal_colour Colourless
_exptl_crystal_density_diffrn 1.233
_exptl_crystal_description Plate
_exptl_crystal_F_000 2664
_exptl_crystal_size_max 0.070
_exptl_crystal_size_mid 0.030
_exptl_crystal_size_min 0.005
_refine_diff_density_max 0.778
_refine_diff_density_min -0.509
_refine_diff_density_rms 0.117
_refine_ls_extinction_method none
_refine_ls_goodness_of_fit_ref 1.293
_refine_ls_hydrogen_treatment constr
_refine_ls_matrix_type full
_refine_ls_number_parameters 192
_refine_ls_number_reflns 5879
_refine_ls_number_restraints 45
_refine_ls_restrained_S_all 1.290
_refine_ls_R_factor_all 0.3589
_refine_ls_R_factor_gt 0.2097
_refine_ls_shift/su_max 0.001
_refine_ls_shift/su_mean 0.000
_refine_ls_structure_factor_coef Fsqd
_refine_ls_weighting_details 'w=1/[\s^2^(Fo^2^)+(0.2000P)^2^] where P=(Fo^2^+2Fc^2^)/3'
_refine_ls_weighting_scheme calc
_refine_ls_wR_factor_gt 0.4844
_refine_ls_wR_factor_ref 0.5516
_reflns_Friedel_coverage 0.000
_reflns_number_gt 1880
_reflns_number_total 5879
_reflns_threshold_expression 'I > 2\s(I)'
_cod_data_source_file c4dt02893g2.cif
_cod_data_source_block L3-AcO-(1:2)
_cod_depositor_comments
;
The following automatic conversions were performed:

'_exptl_absorpt_correction_type' value 'Multi-scan' changed to
'multi-scan' according to
/usr/data/users/saulius/crontab/automatic-downloads/rss-feeds/RSC/lib/dictionaries/cif_core.dic
dictionary named 'cif_core.dic' version 2.4.2 from 2011-04-26.

Automatic conversion script
Id: cif_fix_values 3008 2015-01-20 13:52:24Z robertas 
;
_cod_database_code 7033745
_shelx_space_group_comment
;
The symmetry employed for this shelxl refinement is uniquely defined
by the following loop, which should always be used as a source of
symmetry information in preference to the above space-group names.
They are only intended as comments.
;
_shelx_estimated_absorpt_t_min 0.993
_shelx_estimated_absorpt_t_max 1.000
_shelxl_version_number 2013-4

loop_
_space_group_symop_operation_xyz
'x, y, z'
'-x+1/2, y, -z'
'x+1/2, y+1/2, z+1/2'
'-x+1, y+1/2, -z+1/2'
'-x, -y, -z'
'x-1/2, -y, z'
'-x+1/2, -y+1/2, -z+1/2'
'x, -y+1/2, z+1/2'

loop_
_atom_site_label
_atom_site_type_symbol
_atom_site_fract_x
_atom_site_fract_y
_atom_site_fract_z
_atom_site_U_iso_or_equiv
_atom_site_adp_type
_atom_site_occupancy
_atom_site_site_symmetry_order
_atom_site_calc_flag
_atom_site_refinement_flags_posn
_atom_site_refinement_flags_adp
_atom_site_refinement_flags_occupancy
_atom_site_disorder_assembly
_atom_site_disorder_group
C1 C 0.7500 0.4465(19) 0.0000 0.064(4) Uiso 1 2 d S . P . .
H1 H 0.7500 0.5594 0.0000 0.076 Uiso 1 2 calc R U P . .
C2 C 0.7227(8) 0.3713(16) 0.0242(3) 0.082(4) Uiso 1 1 d . . . . .
C3 C 0.7220(9) 0.2061(19) 0.0251(4) 0.109(5) Uiso 1 1 d . . . . .
H3 H 0.7034 0.1514 0.0420 0.131 Uiso 1 1 calc R U . . .
C4 C 0.7500 0.120(4) 0.0000 0.131(9) Uiso 1 2 d S . P . .
H4 H 0.7500 0.0071 0.0000 0.158 Uiso 1 2 calc R U P . .
C5 C 0.6911(7) 0.4671(15) 0.0504(3) 0.079(4) Uiso 1 1 d . . . . .
H5A H 0.7304 0.5145 0.0646 0.095 Uiso 1 1 calc R U . . .
H5B H 0.6631 0.5556 0.0400 0.095 Uiso 1 1 calc R U . . .
C6 C 0.6680(7) 0.3272(14) 0.1006(3) 0.070(3) Uiso 1 1 d . . . . .
C7 C 0.6290(7) 0.2084(13) 0.1477(3) 0.064(3) Uiso 1 1 d . . . . .
C8 C 0.5696(7) 0.1915(13) 0.1638(3) 0.068(3) Uiso 1 1 d . . . . .
H8 H 0.5248 0.2182 0.1529 0.081 Uiso 1 1 calc R U . . .
C9 C 0.5730(7) 0.1370(13) 0.1953(3) 0.068(3) Uiso 1 1 d . . . . .
C10 C 0.6360(7) 0.0887(14) 0.2102(3) 0.071(3) Uiso 1 1 d . . . . .
H10 H 0.6385 0.0464 0.2312 0.085 Uiso 1 1 calc R U . . .
C11 C 0.6970(7) 0.0998(15) 0.1954(3) 0.079(4) Uiso 1 1 d . . . . .
C12 C 0.6921(7) 0.1532(13) 0.1638(3) 0.068(3) Uiso 1 1 d . . . . .
H12 H 0.7330 0.1517 0.1529 0.082 Uiso 1 1 calc R U . . .
C13 C 0.5088(7) 0.1219(13) 0.2122(3) 0.081(4) Uiso 1 1 d D . . . .
C14 C 0.7638(7) 0.0458(12) 0.2117(3) 0.082(4) Uiso 1 1 d D . . . .
F1 F 0.4801(8) -0.0223(13) 0.2095(4) 0.113(6) Uiso 0.626(19) 1 d D . P A 1
F2 F 0.4619(10) 0.235(2) 0.2034(5) 0.160(8) Uiso 0.626(19) 1 d D . P A 1
F3 F 0.5189(6) 0.1362(14) 0.2439(2) 0.084(5) Uiso 0.626(19) 1 d D . P A 1
F4 F 0.7972(6) 0.1570(13) 0.2299(3) 0.147(4) Uiso 1 1 d D . . . .
F5 F 0.7611(5) -0.0803(10) 0.2307(2) 0.109(3) Uiso 1 1 d D . . . .
F6 F 0.8123(6) 0.0053(12) 0.1929(2) 0.133(3) Uiso 1 1 d D . . . .
N1 N 0.6458(6) 0.3771(12) 0.0703(3) 0.085(3) Uiso 1 1 d . . . . .
H1A H 0.6024 0.3548 0.0622 0.102 Uiso 1 1 calc R U . . .
N2 N 0.6189(6) 0.2545(10) 0.1158(2) 0.069(3) Uiso 1 1 d . . . . .
H2 H 0.5777 0.2347 0.1049 0.083 Uiso 1 1 calc R U . . .
O1 O 0.7320(5) 0.3464(10) 0.1118(2) 0.084(3) Uiso 1 1 d . . . . .
F201 F 0.5063(16) 0.004(3) 0.2328(6) 0.145(12) Uiso 0.374(19) 1 d D . P A 2
F202 F 0.4485(7) 0.130(2) 0.1930(4) 0.079(8) Uiso 0.374(19) 1 d D . P A 2
F203 F 0.5040(13) 0.251(2) 0.2300(6) 0.118(10) Uiso 0.374(19) 1 d D . P A 2
C21 C 0.9172(8) 0.0783(16) 0.1213(3) 0.084(4) Uiso 1 1 d . . . . .
H21A H 0.9095 0.0668 0.1440 0.101 Uiso 1 1 calc R U . . .
H21B H 0.9500 -0.0073 0.1165 0.101 Uiso 1 1 calc R U . . .
C22 C 0.8465(8) 0.0471(16) 0.1011(4) 0.089(4) Uiso 1 1 d . . . . .
H22A H 0.8148 0.1387 0.1030 0.107 Uiso 1 1 calc R U . . .
H22B H 0.8542 0.0365 0.0784 0.107 Uiso 1 1 calc R U . . .
C23 C 0.8120(7) -0.1011(16) 0.1117(3) 0.082(4) Uiso 1 1 d . . . . .
H23A H 0.8068 -0.0917 0.1347 0.099 Uiso 1 1 calc R U . . .
H23B H 0.8434 -0.1924 0.1090 0.099 Uiso 1 1 calc R U . . .
C24 C 0.7387(10) -0.137(2) 0.0933(4) 0.116(5) Uiso 1 1 d . . . . .
H24A H 0.7066 -0.0484 0.0963 0.174 Uiso 1 1 calc R U . . .
H24B H 0.7199 -0.2347 0.1015 0.174 Uiso 1 1 calc R U . . .
H24C H 0.7432 -0.1488 0.0705 0.174 Uiso 1 1 calc R U . . .
C25 C 0.9071(7) 0.3721(14) 0.1261(3) 0.075(3) Uiso 1 1 d . . . . .
H25A H 0.9299 0.4727 0.1208 0.090 Uiso 1 1 calc R U . . .
H25B H 0.8616 0.3647 0.1124 0.090 Uiso 1 1 calc R U . . .
C26 C 0.8924(8) 0.3795(16) 0.1606(3) 0.087(4) Uiso 1 1 d . . . . .
H26A H 0.9373 0.3862 0.1749 0.105 Uiso 1 1 calc R U . . .
H26B H 0.8671 0.2826 0.1662 0.105 Uiso 1 1 calc R U . . .
C27 C 0.8466(8) 0.5293(16) 0.1649(3) 0.087(4) Uiso 1 1 d . . . . .
H27A H 0.8723 0.6249 0.1590 0.104 Uiso 1 1 calc R U . . .
H27B H 0.8025 0.5220 0.1502 0.104 Uiso 1 1 calc R U . . .
C28 C 0.8282(9) 0.5485(18) 0.1988(4) 0.102(5) Uiso 1 1 d . . . . .
H28A H 0.7981 0.4601 0.2040 0.153 Uiso 1 1 calc R U . . .
H28B H 0.8031 0.6489 0.2007 0.153 Uiso 1 1 calc R U . . .
H28C H 0.8715 0.5487 0.2138 0.153 Uiso 1 1 calc R U . . .
C29 C 1.0219(8) 0.2276(16) 0.1398(4) 0.088(4) Uiso 1 1 d . . . . .
H29A H 1.0485 0.1328 0.1342 0.106 Uiso 1 1 calc R U . . .
H29B H 1.0103 0.2127 0.1619 0.106 Uiso 1 1 calc R U . . .
C30 C 1.0699(7) 0.3706(15) 0.1394(3) 0.074(3) Uiso 1 1 d . . . . .
H30A H 1.0856 0.3817 0.1179 0.089 Uiso 1 1 calc R U . . .
H30B H 1.0435 0.4677 0.1439 0.089 Uiso 1 1 calc R U . . .
C31 C 1.1332(8) 0.3546(18) 0.1640(4) 0.097(4) Uiso 1 1 d . . . . .
H31A H 1.1675 0.4385 0.1601 0.116 Uiso 1 1 calc R U . . .
H31B H 1.1558 0.2508 0.1609 0.116 Uiso 1 1 calc R U . . .
C32 C 1.1171(8) 0.3668(18) 0.1993(4) 0.099(5) Uiso 1 1 d . . . . .
H32A H 1.0967 0.4711 0.2030 0.148 Uiso 1 1 calc R U . . .
H32B H 1.1609 0.3536 0.2137 0.148 Uiso 1 1 calc R U . . .
H32C H 1.0837 0.2834 0.2036 0.148 Uiso 1 1 calc R U . . .
C33 C 0.9661(8) 0.2559(16) 0.0832(3) 0.084(4) Uiso 1 1 d . . . . .
H33A H 0.9199 0.2459 0.0701 0.100 Uiso 1 1 calc R U . . .
H33B H 0.9825 0.3662 0.0808 0.100 Uiso 1 1 calc R U . . .
C34 C 1.0161(8) 0.1487(17) 0.0696(3) 0.091(4) Uiso 1 1 d . . . . .
H34A H 0.9996 0.0377 0.0709 0.109 Uiso 1 1 calc R U . . .
H34B H 1.0629 0.1568 0.0823 0.109 Uiso 1 1 calc R U . . .
C35 C 1.0232(9) 0.1901(19) 0.0345(4) 0.108(5) Uiso 1 1 d . . . . .
H35A H 0.9774 0.1723 0.0214 0.130 Uiso 1 1 calc R U . . .
H35B H 1.0352 0.3041 0.0329 0.130 Uiso 1 1 calc R U . . .
C36 C 1.0798(12) 0.091(3) 0.0209(6) 0.157(8) Uiso 1 1 d . . . . .
H36A H 1.1265 0.1251 0.0305 0.236 Uiso 1 1 calc R U . . .
H36B H 1.0761 0.1050 -0.0023 0.236 Uiso 1 1 calc R U . . .
H36C H 1.0730 -0.0216 0.0258 0.236 Uiso 1 1 calc R U . . .
N21 N 0.9541(6) 0.2331(11) 0.1179(3) 0.073(3) Uiso 1 1 d . . . . .
C41 C 0.4628(8) 0.3164(17) 0.0657(4) 0.086(4) Uiso 1 1 d . . . . .
C42 C 0.3876(10) 0.345(2) 0.0502(5) 0.126(6) Uiso 1 1 d . . . . .
H42A H 0.3888 0.3916 0.0290 0.189 Uiso 1 1 calc R U . . .
H42B H 0.3636 0.4175 0.0636 0.189 Uiso 1 1 calc R U . . .
H42C H 0.3622 0.2436 0.0482 0.189 Uiso 1 1 calc R U . . .
O41 O 0.5070(8) 0.3185(17) 0.0459(4) 0.150(5) Uiso 1 1 d . . . . .
O42 O 0.4758(5) 0.2869(10) 0.0950(2) 0.092(3) Uiso 1 1 d . . . . .

loop_
_atom_type_symbol
_atom_type_description
_atom_type_scat_dispersion_real
_atom_type_scat_dispersion_imag
_atom_type_scat_source
C C 0.0030 0.0010 'International Tables Vol C Tables 4.2.6.8 and 6.1.1.4'
H H 0.0000 0.0000 'International Tables Vol C Tables 4.2.6.8 and 6.1.1.4'
F F 0.0170 0.0100 'International Tables Vol C Tables 4.2.6.8 and 6.1.1.4'
N N 0.0060 0.0030 'International Tables Vol C Tables 4.2.6.8 and 6.1.1.4'
O O 0.0110 0.0060 'International Tables Vol C Tables 4.2.6.8 and 6.1.1.4'

loop_
_geom_angle_atom_site_label_1
_geom_angle_atom_site_label_2
_geom_angle_atom_site_label_3
_geom_angle
_geom_angle_site_symmetry_1
_geom_angle_site_symmetry_3
C2 C1 C2 124.2(16) . 2_655
C2 C1 H1 117.9 . .
C2 C1 H1 117.9 2_655 .
C1 C2 C3 119.5(14) . .
C1 C2 C5 120.6(11) . .
C3 C2 C5 119.9(13) . .
C2 C3 C4 118.8(18) . .
C2 C3 H3 120.6 . .
C4 C3 H3 120.6 . .
C3 C4 C3 119(2) 2_655 .
C3 C4 H4 120.4 2_655 .
C3 C4 H4 120.4 . .
N1 C5 C2 116.1(10) . .
N1 C5 H5A 108.3 . .
C2 C5 H5A 108.3 . .
N1 C5 H5B 108.3 . .
C2 C5 H5B 108.3 . .
H5A C5 H5B 107.4 . .
O1 C6 N2 125.3(12) . .
O1 C6 N1 119.4(11) . .
N2 C6 N1 115.2(12) . .
N2 C7 C12 125.4(11) . .
N2 C7 C8 117.8(12) . .
C12 C7 C8 116.0(12) . .
C7 C8 C9 122.8(12) . .
C7 C8 H8 118.6 . .
C9 C8 H8 118.6 . .
C10 C9 C8 118.7(11) . .
C10 C9 C13 119.4(11) . .
C8 C9 C13 121.8(11) . .
C9 C10 C11 121.4(13) . .
C9 C10 H10 119.3 . .
C11 C10 H10 119.3 . .
C10 C11 C12 118.7(13) . .
C10 C11 C14 120.4(12) . .
C12 C11 C14 120.8(11) . .
C7 C12 C11 122.0(12) . .
C7 C12 H12 119.0 . .
C11 C12 H12 119.0 . .
F201 C13 F202 109.9(17) . .
F201 C13 F203 103.3(16) . .
F202 C13 F203 101.0(14) . .
F2 C13 F1 111.8(14) . .
F2 C13 F3 103.1(12) . .
F1 C13 F3 100.2(11) . .
F201 C13 C9 118.0(16) . .
F2 C13 C9 111.9(13) . .
F202 C13 C9 114.2(12) . .
F203 C13 C9 108.3(14) . .
F1 C13 C9 113.0(11) . .
F3 C13 C9 115.9(11) . .
F4 C14 F6 101.6(10) . .
F4 C14 F5 105.4(10) . .
F6 C14 F5 103.3(10) . .
F4 C14 C11 113.0(10) . .
F6 C14 C11 115.7(11) . .
F5 C14 C11 116.2(10) . .
C6 N1 C5 123.2(12) . .
C6 N1 H1A 118.4 . .
C5 N1 H1A 118.4 . .
C6 N2 C7 124.0(12) . .
C6 N2 H2 118.0 . .
C7 N2 H2 118.0 . .
N21 C21 C22 119.4(11) . .
N21 C21 H21A 107.5 . .
C22 C21 H21A 107.5 . .
N21 C21 H21B 107.5 . .
C22 C21 H21B 107.5 . .
H21A C21 H21B 107.0 . .
C23 C22 C21 111.6(12) . .
C23 C22 H22A 109.3 . .
C21 C22 H22A 109.3 . .
C23 C22 H22B 109.3 . .
C21 C22 H22B 109.3 . .
H22A C22 H22B 108.0 . .
C22 C23 C24 114.5(13) . .
C22 C23 H23A 108.6 . .
C24 C23 H23A 108.6 . .
C22 C23 H23B 108.6 . .
C24 C23 H23B 108.6 . .
H23A C23 H23B 107.6 . .
C23 C24 H24A 109.5 . .
C23 C24 H24B 109.5 . .
H24A C24 H24B 109.5 . .
C23 C24 H24C 109.5 . .
H24A C24 H24C 109.5 . .
H24B C24 H24C 109.5 . .
C26 C25 N21 115.1(10) . .
C26 C25 H25A 108.5 . .
N21 C25 H25A 108.5 . .
C26 C25 H25B 108.5 . .
N21 C25 H25B 108.5 . .
H25A C25 H25B 107.5 . .
C25 C26 C27 108.3(11) . .
C25 C26 H26A 110.0 . .
C27 C26 H26A 110.0 . .
C25 C26 H26B 110.0 . .
C27 C26 H26B 110.0 . .
H26A C26 H26B 108.4 . .
C28 C27 C26 112.9(12) . .
C28 C27 H27A 109.0 . .
C26 C27 H27A 109.0 . .
C28 C27 H27B 109.0 . .
C26 C27 H27B 109.0 . .
H27A C27 H27B 107.8 . .
C27 C28 H28A 109.5 . .
C27 C28 H28B 109.5 . .
H28A C28 H28B 109.5 . .
C27 C28 H28C 109.5 . .
H28A C28 H28C 109.5 . .
H28B C28 H28C 109.5 . .
N21 C29 C30 116.8(11) . .
N21 C29 H29A 108.1 . .
C30 C29 H29A 108.1 . .
N21 C29 H29B 108.1 . .
C30 C29 H29B 108.1 . .
H29A C29 H29B 107.3 . .
C31 C30 C29 111.3(12) . .
C31 C30 H30A 109.4 . .
C29 C30 H30A 109.4 . .
C31 C30 H30B 109.4 . .
C29 C30 H30B 109.4 . .
H30A C30 H30B 108.0 . .
C30 C31 C32 114.8(12) . .
C30 C31 H31A 108.6 . .
C32 C31 H31A 108.6 . .
C30 C31 H31B 108.6 . .
C32 C31 H31B 108.6 . .
H31A C31 H31B 107.5 . .
C31 C32 H32A 109.5 . .
C31 C32 H32B 109.5 . .
H32A C32 H32B 109.5 . .
C31 C32 H32C 109.5 . .
H32A C32 H32C 109.5 . .
H32B C32 H32C 109.5 . .
C34 C33 N21 118.3(11) . .
C34 C33 H33A 107.7 . .
N21 C33 H33A 107.7 . .
C34 C33 H33B 107.7 . .
N21 C33 H33B 107.7 . .
H33A C33 H33B 107.1 . .
C33 C34 C35 111.5(12) . .
C33 C34 H34A 109.3 . .
C35 C34 H34A 109.3 . .
C33 C34 H34B 109.3 . .
C35 C34 H34B 109.3 . .
H34A C34 H34B 108.0 . .
C36 C35 C34 112.3(15) . .
C36 C35 H35A 109.2 . .
C34 C35 H35A 109.2 . .
C36 C35 H35B 109.2 . .
C34 C35 H35B 109.2 . .
H35A C35 H35B 107.9 . .
C35 C36 H36A 109.5 . .
C35 C36 H36B 109.5 . .
H36A C36 H36B 109.5 . .
C35 C36 H36C 109.5 . .
H36A C36 H36C 109.5 . .
H36B C36 H36C 109.5 . .
C21 N21 C29 107.3(10) . .
C21 N21 C33 109.0(10) . .
C29 N21 C33 112.2(11) . .
C21 N21 C25 110.4(10) . .
C29 N21 C25 111.8(10) . .
C33 N21 C25 106.0(9) . .
O41 C41 O42 125.8(16) . .
O41 C41 C42 112.8(16) . .
O42 C41 C42 121.3(14) . .
C41 C42 H42A 109.5 . .
C41 C42 H42B 109.5 . .
H42A C42 H42B 109.5 . .
C41 C42 H42C 109.5 . .
H42A C42 H42C 109.5 . .
H42B C42 H42C 109.5 . .

loop_
_geom_bond_atom_site_label_1
_geom_bond_atom_site_label_2
_geom_bond_distance
_geom_bond_site_symmetry_2
C1 C2 1.354(15) .
C1 C2 1.354(15) 2_655
C1 H1 0.9500 .
C2 C3 1.39(2) .
C2 C5 1.543(18) .
C3 C4 1.43(2) .
C3 H3 0.9500 .
C4 C3 1.43(2) 2_655
C4 H4 0.9500 .
C5 N1 1.483(16) .
C5 H5A 0.9900 .
C5 H5B 0.9900 .
C6 O1 1.270(15) .
C6 N2 1.343(15) .
C6 N1 1.363(15) .
C7 N2 1.392(15) .
C7 C12 1.392(17) .
C7 C8 1.396(17) .
C8 C9 1.398(16) .
C8 H8 0.9500 .
C9 C10 1.355(17) .
C9 C13 1.491(18) .
C10 C11 1.386(17) .
C10 H10 0.9500 .
C11 C12 1.399(17) .
C11 C14 1.451(18) .
C12 H12 0.9500 .
C13 F201 1.324(9) .
C13 F2 1.329(9) .
C13 F202 1.329(9) .
C13 F203 1.330(9) .
C13 F1 1.332(8) .
C13 F3 1.335(8) .
C14 F4 1.326(8) .
C14 F6 1.330(8) .
C14 F5 1.332(8) .
N1 H1A 0.8800 .
N2 H2 0.8800 .
C21 N21 1.496(16) .
C21 C22 1.53(2) .
C21 H21A 0.9900 .
C21 H21B 0.9900 .
C22 C23 1.502(18) .
C22 H22A 0.9900 .
C22 H22B 0.9900 .
C23 C24 1.55(2) .
C23 H23A 0.9900 .
C23 H23B 0.9900 .
C24 H24A 0.9800 .
C24 H24B 0.9800 .
C24 H24C 0.9800 .
C25 C26 1.513(18) .
C25 N21 1.537(16) .
C25 H25A 0.9900 .
C25 H25B 0.9900 .
C26 C27 1.559(18) .
C26 H26A 0.9900 .
C26 H26B 0.9900 .
C27 C28 1.52(2) .
C27 H27A 0.9900 .
C27 H27B 0.9900 .
C28 H28A 0.9800 .
C28 H28B 0.9800 .
C28 H28C 0.9800 .
C29 N21 1.501(18) .
C29 C30 1.514(18) .
C29 H29A 0.9900 .
C29 H29B 0.9900 .
C30 C31 1.50(2) .
C30 H30A 0.9900 .
C30 H30B 0.9900 .
C31 C32 1.56(2) .
C31 H31A 0.9900 .
C31 H31B 0.9900 .
C32 H32A 0.9800 .
C32 H32B 0.9800 .
C32 H32C 0.9800 .
C33 C34 1.478(19) .
C33 N21 1.517(16) .
C33 H33A 0.9900 .
C33 H33B 0.9900 .
C34 C35 1.54(2) .
C34 H34A 0.9900 .
C34 H34B 0.9900 .
C35 C36 1.53(3) .
C35 H35A 0.9900 .
C35 H35B 0.9900 .
C36 H36A 0.9800 .
C36 H36B 0.9800 .
C36 H36C 0.9800 .
C41 O41 1.253(18) .
C41 O42 1.253(16) .
C41 C42 1.53(2) .
C42 H42A 0.9800 .
C42 H42B 0.9800 .
C42 H42C 0.9800 .

loop_
_geom_hbond_atom_site_label_D
_geom_hbond_atom_site_label_H
_geom_hbond_atom_site_label_A
_geom_hbond_distance_DH
_geom_hbond_distance_HA
_geom_hbond_distance_DA
_geom_hbond_angle_DHA
N1 H1A O41 0.88 1.90 2.78(2) 176.5
N2 H2 O42 0.88 1.99 2.789(15) 149.4

loop_
_geom_torsion_atom_site_label_1
_geom_torsion_atom_site_label_2
_geom_torsion_atom_site_label_3
_geom_torsion_atom_site_label_4
_geom_torsion
_geom_torsion_site_symmetry_1
_geom_torsion_site_symmetry_4
C2 C1 C2 C3 0.3(12) 2_655 .
C2 C1 C2 C5 -178.6(14) 2_655 .
C1 C2 C3 C4 -1(2) . .
C5 C2 C3 C4 178.4(12) . .
C2 C3 C4 C3 0.3(11) . 2_655
C1 C2 C5 N1 163.8(12) . .
C3 C2 C5 N1 -15(2) . .
N2 C7 C8 C9 176.2(10) . .
C12 C7 C8 C9 6.0(17) . .
C7 C8 C9 C10 -4.4(18) . .
C7 C8 C9 C13 179.2(11) . .
C8 C9 C10 C11 3.2(18) . .
C13 C9 C10 C11 179.7(11) . .
C9 C10 C11 C12 -3.9(19) . .
C9 C10 C11 C14 -179.3(11) . .
N2 C7 C12 C11 -176.0(11) . .
C8 C7 C12 C11 -6.6(17) . .
C10 C11 C12 C7 5.8(18) . .
C14 C11 C12 C7 -178.8(11) . .
C10 C9 C13 F201 -31(2) . .
C8 C9 C13 F201 145.7(18) . .
C10 C9 C13 F2 149.3(14) . .
C8 C9 C13 F2 -34.4(17) . .
C10 C9 C13 F202 -162.2(14) . .
C8 C9 C13 F202 14.2(17) . .
C10 C9 C13 F203 86.2(17) . .
C8 C9 C13 F203 -97.5(16) . .
C10 C9 C13 F1 -83.5(15) . .
C8 C9 C13 F1 92.9(14) . .
C10 C9 C13 F3 31.4(16) . .
C8 C9 C13 F3 -152.3(11) . .
C10 C11 C14 F4 -87.5(14) . .
C12 C11 C14 F4 97.1(14) . .
C10 C11 C14 F6 155.9(12) . .
C12 C11 C14 F6 -19.4(16) . .
C10 C11 C14 F5 34.6(16) . .
C12 C11 C14 F5 -140.8(11) . .
O1 C6 N1 C5 -5.8(17) . .
N2 C6 N1 C5 176.7(10) . .
C2 C5 N1 C6 102.3(14) . .
O1 C6 N2 C7 9.0(18) . .
N1 C6 N2 C7 -173.7(10) . .
C12 C7 N2 C6 -34.9(17) . .
C8 C7 N2 C6 155.9(11) . .
N21 C21 C22 C23 -170.4(11) . .
C21 C22 C23 C24 177.5(13) . .
N21 C25 C26 C27 178.2(11) . .
C25 C26 C27 C28 179.7(12) . .
N21 C29 C30 C31 175.9(12) . .
C29 C30 C31 C32 -69.6(16) . .
N21 C33 C34 C35 -178.9(12) . .
C33 C34 C35 C36 174.7(15) . .
C22 C21 N21 C29 -178.6(13) . .
C22 C21 N21 C33 -56.8(15) . .
C22 C21 N21 C25 59.3(15) . .
C30 C29 N21 C21 177.7(12) . .
C30 C29 N21 C33 57.9(15) . .
C30 C29 N21 C25 -61.1(15) . .
C34 C33 N21 C21 -67.6(15) . .
C34 C33 N21 C29 51.2(16) . .
C34 C33 N21 C25 173.5(12) . .
C26 C25 N21 C21 66.1(14) . .
C26 C25 N21 C29 -53.3(14) . .
C26 C25 N21 C33 -175.9(11) . .
